data_4505707
loop_
_publ_author_name
'Kabir, Md. Khayrul'
'Tobita, Hiroshi'
'Matsuo, Hiroshi'
'Nagayoshi, Kunimitsu'
'Yamada, Koichi'
'Adachi, Keiichi'
'Sugiyama, Yuichi'
'Kitagawa, Susumu'
'Kawata, Satoshi'

_publ_section_title
;
 Crystal Engineering Using the Versatility of
 2,5-Dichloro-3,6-dihydroxy-1,4-benzoquinone with Organic and Metal
 Complex Partners
;
_journal_issue 5
_journal_name_full 'Crystal Growth &amp; Design'
_journal_page_first 791
_journal_paper_doi 10.1021/cg0340392
_journal_volume 3
_journal_year 2003
_chemical_formula_sum 'C12 H6 Cl2 O4 S4'
_chemical_formula_weight 413.35
_chemical_name_systematic
; 
 ? 
;
_space_group_IT_number 12
_symmetry_cell_setting monoclinic
_symmetry_Int_Tables_number 12
_symmetry_space_group_name_Hall '-C 2y'
_symmetry_space_group_name_H-M 'C 1 2/m 1'
_atom_sites_solution_hydrogens geom
_atom_sites_solution_primary direct
_atom_sites_solution_secondary difmap
_audit_creation_method SHELXL-97
_cell_angle_alpha 90.00
_cell_angle_beta 118.691(19)
_cell_angle_gamma 90.00
_cell_formula_units_Z 4
_cell_length_a 13.2793(45)
_cell_length_b 13.5889(34)
_cell_length_c 9.2486(26)
_cell_measurement_reflns_used 25
_cell_measurement_temperature 295(2)
_cell_measurement_theta_max 14.5
_cell_measurement_theta_min 12.6
_cell_volume 1464.0(8)
_computing_structure_refinement 'SHELXL-97 (Sheldrick, 1997)'
_computing_structure_solution 'SHELXS-97 (Sheldrick, 1990)'
_diffrn_ambient_temperature 295(2)
_diffrn_measured_fraction_theta_full 1.000
_diffrn_measured_fraction_theta_max 1.000
_diffrn_measurement_device_type AFC7R
_diffrn_radiation_monochromator graphite
_diffrn_radiation_source 'fine-focus sealed tube'
_diffrn_radiation_type MoK\a
_diffrn_radiation_wavelength 0.71069
_diffrn_reflns_av_R_equivalents 0.0415
_diffrn_reflns_av_sigmaI/netI 0.0583
_diffrn_reflns_limit_h_max 17
_diffrn_reflns_limit_h_min 0
_diffrn_reflns_limit_k_max 0
_diffrn_reflns_limit_k_min -17
_diffrn_reflns_limit_l_max 10
_diffrn_reflns_limit_l_min -12
_diffrn_reflns_number 1822
_diffrn_reflns_theta_full 27.50
_diffrn_reflns_theta_max 27.50
_diffrn_reflns_theta_min 2.30
_exptl_absorpt_coefficient_mu 1.026
_exptl_absorpt_correction_T_max 0.950
_exptl_absorpt_correction_T_min 0.884
_exptl_absorpt_correction_type psi-scan
_exptl_absorpt_process_details '(North, Phillips & Mathews, 1968)'
_exptl_crystal_colour black
_exptl_crystal_density_diffrn 1.875
_exptl_crystal_density_method 'not measured'
_exptl_crystal_description plate
_exptl_crystal_F_000 832
_exptl_crystal_size_max 0.25
_exptl_crystal_size_mid 0.15
_exptl_crystal_size_min 0.05
_refine_diff_density_max 0.384
_refine_diff_density_min -0.351
_refine_diff_density_rms 0.080
_refine_ls_extinction_coef 0.0010(2)
_refine_ls_extinction_expression Fc^*^=kFc[1+0.001xFc^2^\l^3^/sin(2\q)]^-1/4^
_refine_ls_extinction_method SHELXL
_refine_ls_goodness_of_fit_ref 1.110
_refine_ls_hydrogen_treatment mixed
_refine_ls_matrix_type full
_refine_ls_number_parameters 107
_refine_ls_number_reflns 1749
_refine_ls_number_restraints 0
_refine_ls_restrained_S_all 1.110
_refine_ls_R_factor_all 0.0837
_refine_ls_R_factor_gt 0.0365
_refine_ls_shift/su_max 0.000
_refine_ls_shift/su_mean 0.000
_refine_ls_structure_factor_coef Fsqd
_refine_ls_weighting_details 'calc w=1/[\s^2^(Fo^2^)+(0.0250P)^2^+0.0000P] where P=(Fo^2^+2Fc^2^)/3'
_refine_ls_weighting_scheme calc
_refine_ls_wR_factor_gt 0.0820
_refine_ls_wR_factor_ref 0.0931
_reflns_number_gt 1117
_reflns_number_total 1749
_reflns_threshold_expression >2sigma(I)
_cod_data_source_file cg0340392si20030310_083251.cif
_cod_data_source_block shelxl
_cod_depositor_comments
;
The following automatic conversions were performed:
'_atom_site_symetry_multiplicity' tag replaced with
'_atom_site_symmetry_multiplicity'.

Automatic conversion script
Id: cif_correct_tags 1440 2010-10-19 06:21:57Z saulius 
;
_cod_database_code 4505707

loop_
_symmetry_equiv_pos_as_xyz
'x, y, z'
'-x, y, -z'
'x+1/2, y+1/2, z'
'-x+1/2, y+1/2, -z'
'-x, -y, -z'
'x, -y, z'
'-x+1/2, -y+1/2, -z'
'x+1/2, -y+1/2, z'

loop_
_atom_site_label
_atom_site_type_symbol
_atom_site_fract_x
_atom_site_fract_y
_atom_site_fract_z
_atom_site_U_iso_or_equiv
_atom_site_adp_type
_atom_site_occupancy
_atom_site_symmetry_multiplicity
_atom_site_calc_flag
_atom_site_refinement_flags
Cl1 Cl 0.42738(10) 0.0000 0.11931(12) 0.0388(3) Uani 1 2 d S
Cl2 Cl 0.26629(9) 0.0000 0.67269(13) 0.0367(3) Uani 1 2 d S
S1 S 0.16270(7) 0.11870(6) 0.26541(9) 0.0398(2) Uani 1 1 d .
S2 S 0.13085(7) 0.11978(7) -0.06727(9) 0.0422(2) Uani 1 1 d .
O1 O 0.4631(2) 0.17217(15) 0.3380(2) 0.0462(6) Uani 1 1 d .
O2 O 0.12310(17) 0.17386(14) 0.5759(3) 0.0370(5) Uani 1 1 d .
C1 C 0.4808(2) 0.0903(2) 0.4066(3) 0.0282(6) Uani 1 1 d .
C2 C 0.4679(4) 0.0000 0.3291(5) 0.0273(8) Uani 1 2 d S
C3 C 0.0601(2) 0.0896(2) 0.5377(3) 0.0243(6) Uani 1 1 d .
C4 C 0.1174(3) 0.0000 0.5746(4) 0.0238(8) Uani 1 2 d S
C5 C 0.1494(2) 0.0509(2) 0.1000(3) 0.0326(6) Uani 1 1 d .
C6 C 0.1500(3) 0.2318(3) 0.1739(4) 0.0443(8) Uani 1 1 d .
C7 C 0.1334(3) 0.2319(3) 0.0208(4) 0.0436(8) Uani 1 1 d .
H1 H 0.0742 0.2236 0.5866 0.034 Uiso 1 1 d .
H2 H 0.1553 0.2910 0.2414 0.034 Uiso 1 1 d .
H3 H 0.1208 0.2874 -0.0584 0.034 Uiso 1 1 d .

loop_
_atom_site_aniso_label
_atom_site_aniso_U_11
_atom_site_aniso_U_22
_atom_site_aniso_U_33
_atom_site_aniso_U_23
_atom_site_aniso_U_13
_atom_site_aniso_U_12
Cl1 0.0565(7) 0.0357(6) 0.0248(5) 0.000 0.0201(5) 0.000
Cl2 0.0284(5) 0.0332(6) 0.0416(6) 0.000 0.0113(5) 0.000
S1 0.0506(5) 0.0365(4) 0.0299(4) -0.0028(3) 0.0175(4) -0.0020(4)
S2 0.0443(5) 0.0520(5) 0.0352(4) 0.0095(4) 0.0231(4) -0.0014(4)
O1 0.0818(18) 0.0229(11) 0.0330(11) 0.0039(9) 0.0268(12) 0.0030(12)
O2 0.0360(12) 0.0206(10) 0.0507(13) -0.0047(9) 0.0178(10) -0.0055(9)
C1 0.0348(15) 0.0232(14) 0.0275(14) 0.0022(12) 0.0158(13) -0.0005(13)
C2 0.037(2) 0.0225(19) 0.0244(19) 0.000 0.0166(18) 0.000
C3 0.0325(14) 0.0188(13) 0.0217(12) -0.0010(10) 0.0132(11) -0.0025(11)
C4 0.0223(18) 0.026(2) 0.0194(18) 0.000 0.0073(15) 0.000
C5 0.0314(15) 0.0412(16) 0.0275(13) 0.0002(13) 0.0160(12) -0.0017(14)
C6 0.0391(18) 0.0344(18) 0.053(2) -0.0034(16) 0.0166(16) -0.0054(15)
C7 0.0359(18) 0.0391(19) 0.051(2) 0.0123(16) 0.0170(15) -0.0058(15)

loop_
_atom_type_symbol
_atom_type_description
_atom_type_scat_dispersion_real
_atom_type_scat_dispersion_imag
_atom_type_scat_source
C C 0.0033 0.0016 'International Tables Vol C Tables 4.2.6.8 and 6.1.1.4'
H H 0.0000 0.0000 'International Tables Vol C Tables 4.2.6.8 and 6.1.1.4'
O O 0.0106 0.0060 'International Tables Vol C Tables 4.2.6.8 and 6.1.1.4'
S S 0.1246 0.1234 'International Tables Vol C Tables 4.2.6.8 and 6.1.1.4'
Cl Cl 0.1484 0.1585 'International Tables Vol C Tables 4.2.6.8 and 6.1.1.4'

loop_
_geom_angle_atom_site_label_1
_geom_angle_atom_site_label_2
_geom_angle_atom_site_label_3
_geom_angle
_geom_angle_site_symmetry_1
_geom_angle_site_symmetry_3
C5 S1 C6 95.59(15) . .
C7 S2 C5 95.41(15) . .
C3 O2 H1 104.71(19) . .
O1 C1 C2 125.4(2) . .
O1 C1 C1 116.63(15) . 2_656
C2 C1 C1 117.93(17) . 2_656
C1 C2 C1 124.0(3) . 6
C1 C2 Cl1 117.96(17) . .
C1 C2 Cl1 117.96(17) 6 .
O2 C3 C4 118.6(2) . .
O2 C3 C3 122.69(14) . 2_556
C4 C3 C3 118.70(17) . 2_556
C3 C4 C3 122.6(3) 6 .
C3 C4 Cl2 118.71(17) 6 .
C3 C4 Cl2 118.71(17) . .
C5 C5 S1 122.38(10) 6 .
C5 C5 S2 122.93(10) 6 .
S1 C5 S2 114.65(17) . .
C7 C6 S1 116.9(3) . .
C7 C6 H2 126.3(4) . .
S1 C6 H2 116.8(3) . .
C6 C7 S2 117.4(3) . .
C6 C7 H3 131.5(4) . .
S2 C7 H3 111.1(3) . .

loop_
_geom_bond_atom_site_label_1
_geom_bond_atom_site_label_2
_geom_bond_distance
_geom_bond_site_symmetry_2
Cl1 C2 1.747(4) .
Cl2 C4 1.735(4) .
S1 C5 1.721(3) .
S1 C6 1.724(3) .
S2 C7 1.721(4) .
S2 C5 1.722(3) .
O1 C1 1.246(3) .
O2 C3 1.360(3) .
O2 H1 0.975(2) .
C1 C2 1.389(3) .
C1 C1 1.549(5) 2_656
C2 C1 1.389(3) 6
C3 C4 1.388(3) .
C3 C3 1.403(5) 2_556
C4 C3 1.388(3) 6
C5 C5 1.383(6) 6
C6 C7 1.325(5) .
C6 H2 0.999(3) .
C7 H3 1.008(3) .
